data_1517112
loop_
_publ_author_name
'Lukose, Binit'
'Kuc, Agnieszka'
'Frenzel, Johannes'
'Heine, Thomas'

_publ_section_title
;
 On the reticular construction concept of covalent organic frameworks.
;
_journal_name_full 'Beilstein journal of nanotechnology'
_journal_page_first 60
_journal_page_last 70
_journal_paper_doi 10.3762/bjnano.1.8
_journal_volume 1
_journal_year 2010
_chemical_compound_source 'see text'
_chemical_formula_moiety 'C21 H6 B3 O6'
_chemical_formula_sum 'C21 H6 B3 O6'
_chemical_formula_weight 386.69
_chemical_name_systematic ?
_space_group_IT_number 12
_symmetry_cell_setting monoclinic
_symmetry_Int_Tables_number 12
_symmetry_space_group_name_Hall '-C 2y'
_symmetry_space_group_name_H-M 'C 1 2/m 1'
_atom_sites_solution_hydrogens ' ?'
_atom_sites_solution_primary ' ?'
_atom_sites_solution_secondary ' ?'
_cell_angle_alpha 90
_cell_angle_beta 92.8600
_cell_angle_gamma 90
_cell_formula_units_Z 4
_cell_length_a 16.21720
_cell_length_b 30.27000
_cell_length_c 3.68650
_cell_volume 1807.429
_computing_publication_material 'PLATON (Spek, 2003)'
_diffrn_radiation_probe x-ray
_diffrn_radiation_type MoK\a
_diffrn_radiation_wavelength 0.71073
_diffrn_reflns_reduction_process
;
;
_exptl_absorpt_coefficient_mu 0.102
_exptl_absorpt_correction_type ' ?'
_exptl_crystal_colour ' ?'
_exptl_crystal_density_diffrn 1.421
_exptl_crystal_density_method 'Not Measured'
_exptl_crystal_description ' ?'
_exptl_crystal_F_000 780
_refine_ls_extinction_method ' ?'
_refine_ls_hydrogen_treatment ' ?'
_refine_ls_number_restraints 0
_refine_ls_weighting_scheme ?
_cod_data_source_file COF-8M_inc-z_1.cif
_cod_data_source_block block_1
_cod_depositor_comments
;
The following automatic conversions were performed:

'_symmetry_cell_setting' value 'Monoclinic' changed to 'monoclinic'
according to
/usr/data/users/saulius/automatic-downloads/retrospective/Beilstein/lib/dictionaries/cif_core.dic
dictionary named 'cif_core.dic' version 2.4.2 from 2011-04-26.

Automatic conversion script
Id: cif_fix_values 2281 2013-09-26 08:29:07Z andrius 
;
_cod_original_sg_symbol_H-M 'C 2/m'
_cod_database_code 1517112

loop_
_symmetry_equiv_pos_site_id
_symmetry_equiv_pos_as_xyz
1 x,y,z
2 -x,y,-z
3 -x,-y,-z
4 x,-y,z
5 1/2+x,1/2+y,z
6 1/2-x,1/2+y,-z
7 1/2-x,1/2-y,-z
8 1/2+x,1/2-y,z

loop_
_atom_site_label
_atom_site_type_symbol
_atom_site_thermal_displace_type
_atom_site_fract_x
_atom_site_fract_y
_atom_site_fract_z
_atom_site_occupancy
_atom_site_U_iso_or_equiv
O O Uiso 0.08627 0.16352 0.67501 1.000 0.0500
O1 O Uiso 0.20180 0.12496 0.90721 1.000 0.0500
O3 O Uiso 0.28811 0.03854 1.08034 1.000 0.0500
C C Uiso 0.41805 0.00000 1.33735 1.000 0.0500
C1 C Uiso 0.46012 0.03959 1.42237 1.000 0.0500
C5 C Uiso 0.00000 0.04758 0.50000 1.000 0.0500
C6 C Uiso 0.00000 0.09502 0.50000 1.000 0.0500
C7 C Uiso 0.07141 0.11658 0.64384 1.000 0.0500
C8 C Uiso 0.13896 0.09402 0.78005 1.000 0.0500
C9 C Uiso 0.14244 0.04752 0.78636 1.000 0.0500
C11 C Uiso 0.21048 0.02252 0.92210 1.000 0.0500
C12 C Uiso -0.07123 0.02377 0.35629 1.000 0.0500
C29 C Uiso 0.17075 0.24995 0.84159 1.000 0.0500
C30 C Uiso 0.28960 0.21035 1.07905 1.000 0.0500
C31 C Uiso 0.20886 0.20906 0.92089 1.000 0.0500
B B Uiso 0.16598 0.16627 0.83574 1.000 0.0500
B1 B Uiso 0.33240 0.00000 1.16700 1.000 0.0500
H H Uiso 0.42994 0.07139 1.35596 1.000 0.0600
H3 H Uiso 0.32112 0.17910 1.15196 1.000 0.0600
H4 H Uiso 0.10792 0.25046 0.71307 1.000 0.0600

loop_
_atom_type_symbol
_atom_type_description
_atom_type_scat_dispersion_real
_atom_type_scat_dispersion_imag
_atom_type_scat_source
O O 0.0106 0.0060 'International Tables Vol C Tables 4.2.6.8 and 6.1.1.4'
B B 0.0013 0.0007 'International Tables Vol C Tables 4.2.6.8 and 6.1.1.4'
H H 0.0000 0.0000 'International Tables Vol C Tables 4.2.6.8 and 6.1.1.4'
C C 0.0033 0.0016 'International Tables Vol C Tables 4.2.6.8 and 6.1.1.4'

loop_
_geom_angle_atom_site_label_1
_geom_angle_atom_site_label_2
_geom_angle_atom_site_label_3
_geom_angle
_geom_angle_site_symmetry_1
_geom_angle_site_symmetry_3
_geom_angle_publ_flag
C7 O B 103.85 . . yes
C8 O1 B 103.82 . . yes
C11 O3 B1 103.86 . . yes
C1 C B1 121.57 . . yes
C1 C C1 116.86 . 4_555 no
C1 C B1 121.57 4_555 . yes
C6 C5 C12 120.03 . . no
C6 C5 C12 120.03 . 2_556 no
C12 C5 C12 119.93 . 2_556 no
C5 C6 C7 117.58 . . no
C5 C6 C7 117.58 . 2_556 no
C7 C6 C7 124.84 . 2_556 no
O C7 C6 128.02 . . yes
O C7 C8 109.58 . . yes
C6 C7 C8 122.40 . . no
O1 C8 C7 109.58 . . yes
O1 C8 C9 127.97 . . yes
C7 C8 C9 122.45 . . no
C8 C9 C11 124.92 . . no
C8 C9 C12 117.57 . 2_556 no
C11 C9 C12 117.51 . 2_556 no
O3 C11 C9 127.90 . . yes
O3 C11 C11 109.61 . 4_555 yes
C9 C11 C11 122.48 . 4_555 no
C5 C12 C9 119.96 . 2_556 no
C5 C12 C12 120.03 . 4_555 no
C9 C12 C12 120.01 2_556 4_555 no
C30 C29 C31 121.59 7_557 . no
C29 C30 C31 121.56 7_557 . no
C29 C31 C30 116.84 . . no
C29 C31 B 121.54 . . yes
C30 C31 B 121.61 . . yes
C C1 H 119.00 . . no
C30 C29 H4 119.00 7_557 . no
C31 C29 H4 119.00 . . no
C31 C30 H3 119.00 . . no
C29 C30 H3 119.00 7_557 . no
O B O1 113.17 . . yes
O B C31 123.44 . . yes
O1 B C31 123.39 . . yes
O3 B1 O3 113.05 . 4_555 yes
O3 B1 C 123.47 4_555 . yes
O3 B1 C 123.47 . . yes

loop_
_geom_bond_atom_site_label_1
_geom_bond_atom_site_label_2
_geom_bond_distance
_geom_bond_site_symmetry_2
_geom_bond_publ_flag
O C7 1.4448 . yes
O B 1.3974 . yes
O1 C8 1.4449 . yes
O1 B 1.3983 . yes
O3 C11 1.4447 . yes
O3 B1 1.3986 . yes
C C1 1.4066 . no
C B1 1.4955 . yes
C C1 1.4066 4_555 no
C5 C6 1.4360 . no
C5 C12 1.4399 . no
C5 C12 1.4399 2_556 no
C6 C7 1.4096 . no
C6 C7 1.4096 2_556 no
C7 C8 1.3652 . no
C8 C9 1.4088 . no
C9 C11 1.4091 . no
C9 C12 1.4375 2_556 no
C11 C11 1.3634 4_555 no
C12 C12 1.4390 4_555 no
C29 C31 1.4076 . no
C29 C30 1.3872 7_557 no
C30 C31 1.4070 . no
C31 B 1.4960 . yes
C1 H 1.1000 . no
C29 H4 1.1000 . no
C30 H3 1.1000 . no

loop_
_geom_contact_atom_site_label_1
_geom_contact_atom_site_label_2
_geom_contact_distance
_geom_contact_site_symmetry_2
_geom_contact_publ_flag
O O1 2.3335 . no
O O 3.0223 2_556 no
O1 O3 3.0200 . no
O1 O 2.3335 . no
O3 O3 2.3332 4_555 no
O3 O1 3.0200 . no
O H4 2.6600 . no
O1 H3 2.6600 . no
O3 H 2.6600 . no
C B1 3.4217 1_556 no
C C 2.8609 2_658 no
C C1 2.4392 2_658 no
C B1 3.4217 4_556 no
C1 C 2.4392 2_658 no
C1 C1 3.4312 2_657 no
C1 C 2.4392 3_658 no
C5 C12 2.4937 3_556 no
C5 C9 3.5866 1_554 no
C5 C12 3.4904 1_556 no
C5 C9 3.5866 2_557 no
C5 C12 3.4904 2_555 no
C5 C5 2.8805 3_556 no
C6 C7 3.4776 2_557 no
C6 C7 3.4776 1_554 no
C6 C8 3.5666 1_554 no
C6 C8 3.5666 2_557 no
C7 C7 3.5871 2_557 no
C7 C6 3.4776 1_556 no
C7 C8 3.4864 1_554 no
C7 C6 3.4776 2_557 no
C8 C6 3.5666 2_557 no
C8 C6 3.5666 1_556 no
C8 C7 3.4864 1_556 no
C9 C12 3.4935 2_557 no
C9 C5 3.5866 1_556 no
C9 C11 3.5060 1_554 no
C9 C5 3.5866 2_557 no
C9 C12 2.4912 3_556 no
C11 C12 3.5745 2_557 no
C11 C9 3.5060 1_556 no
C11 C12 2.8080 3_556 no
C12 C12 3.5838 2_555 no
C12 C5 3.4904 1_554 no
C12 C5 3.4904 2_555 no
C12 C9 3.4935 2_557 no
C12 C11 3.5745 2_557 no
C12 C11 2.8080 3_556 no
C12 C5 2.4937 3_556 no
C12 C9 2.4912 3_556 no
C12 C12 2.8787 3_556 no
C30 C31 3.4282 1_556 no
C31 C30 3.4282 1_554 no
C1 H 2.1500 2_658 no
B1 C 3.4217 1_554 no
B1 C 3.4217 4_554 no
H O3 2.6600 . no
H C1 2.1500 2_658 no
H H 2.4600 2_658 no
H3 O1 2.6600 . no
H4 O 2.6600 . no

loop_
_geom_torsion_atom_site_label_1
_geom_torsion_atom_site_label_2
_geom_torsion_atom_site_label_3
_geom_torsion_atom_site_label_4
_geom_torsion
_geom_torsion_site_symmetry_1
_geom_torsion_site_symmetry_3
_geom_torsion_site_symmetry_4
_geom_torsion_publ_flag
B O C7 C8 0.10 . . . no
C7 O B O1 -0.05 . . . no
C7 O B C31 179.63 . . . no
B O C7 C6 179.88 . . . no
C8 O1 B O -0.00 . . . no
B O1 C8 C7 0.07 . . . no
B O1 C8 C9 -179.98 . . . no
C8 O1 B C31 -179.69 . . . no
C11 O3 B1 O3 -0.89 . . 4_555 no
B1 O3 C11 C9 -180.00 . . . no
B1 O3 C11 C11 0.52 . . 4_555 no
C11 O3 B1 C 179.55 . . . no
C1 C B1 O3 -0.02 . . . no
C1 C B1 O3 179.54 4_555 . . no
C1 C B1 O3 -179.54 . . 4_555 no
C12 C5 C6 C7 0.03 2_556 . . no
C12 C5 C12 C9 179.84 . 2_556 . no
C6 C5 C12 C9 -0.16 . . 2_556 no
C12 C5 C6 C7 0.03 . . 2_556 no
C12 C5 C6 C7 -179.97 . . . no
C6 C5 C12 C9 -0.16 . 2_556 . no
C6 C5 C12 C12 -180.00 . . 4_555 no
C5 C6 C7 O -179.79 . . . no
C7 C6 C7 C8 179.97 2_556 . . no
C5 C6 C7 C8 -0.03 . . . no
C7 C6 C7 O 0.21 2_556 . . no
C6 C7 C8 O1 -179.91 . . . no
O C7 C8 O1 -0.11 . . . no
C6 C7 C8 C9 0.14 . . . no
O C7 C8 C9 179.94 . . . no
O1 C8 C9 C12 179.80 . . 2_556 no
C7 C8 C9 C11 179.76 . . . no
C7 C8 C9 C12 -0.26 . . 2_556 no
O1 C8 C9 C11 -0.18 . . . no
C11 C9 C12 C5 -179.75 . 2_556 . no
C12 C9 C11 O3 -179.51 2_556 . . no
C12 C9 C11 C11 -0.09 2_556 . 4_555 no
C8 C9 C12 C5 0.26 . 2_556 . no
C8 C9 C11 C11 179.89 . . 4_555 no
C8 C9 C11 O3 0.47 . . . no
O3 C11 C11 O3 0.02 . 4_555 4_555 no
C9 C11 C11 C9 0.00 . 4_555 4_555 no
O3 C11 C11 C9 179.51 . 4_555 4_555 no
C9 C11 C11 O3 -179.51 . 4_555 4_555 no
C30 C29 C31 B 179.90 7_557 . . no
C30 C29 C31 C30 -1.01 7_557 . . no
C31 C29 C30 C31 1.06 . 7_557 7_557 no
C29 C30 C31 B -179.90 7_557 . . no
C29 C30 C31 C29 1.01 7_557 . . no
C30 C31 B O1 0.41 . . . no
C29 C31 B O -0.18 . . . no
C29 C31 B O1 179.47 . . . no
C30 C31 B O -179.23 . . . no
